data_7117206
loop_
_publ_author_name
'Jiangwei Zhang'
'Zhenhua Liu'
'Yichao Huang'
'Jin zhang'
'Jian Hao'
'Yongge Wei'

_publ_section_title
;
 Unprecedented chi isomers of single-side triol-functionalized Anderson
 polyoxometalates and their proton-controlled isomer transformation
;
_journal_name_full Chem.Commun.
_journal_page_first 9097
_journal_paper_doi 10.1039/C5cc02947C
_journal_volume 51
_journal_year 2015
_chemical_formula_moiety 'Cr H7 Mo6 O24, 6(H2 O), 2(C4 H12 N)'
_chemical_formula_sum 'C8 H43 Cr Mo6 N2 O30'
_chemical_formula_weight 1275.08
_chemical_name_systematic
;
 ?
;
_space_group_crystal_system monoclinic
_space_group_IT_number 14
_space_group_name_Hall '-P 2yn'
_space_group_name_H-M_alt 'P 1 21/n 1'
_symmetry_space_group_name_Hall '-P 2yn'
_symmetry_space_group_name_H-M 'P 1 21/n 1'
_atom_sites_solution_hydrogens mixed
_audit_creation_date 2015-03-24
_audit_creation_method
;
Olex2 1.2
(compiled 2015.01.26 svn.r3150 for OlexSys, GUI svn.r4998)
;
_audit_update_record
;
2015-03-25 deposited with the CCDC.
2015-04-22 downloaded from the CCDC.
;
_cell_angle_alpha 90
_cell_angle_beta 98.122(2)
_cell_angle_gamma 90
_cell_formula_units_Z 4
_cell_length_a 15.0834(3)
_cell_length_b 11.5341(4)
_cell_length_c 23.0245(6)
_cell_measurement_temperature 100(2)
_cell_measurement_theta_max 25.999
_cell_measurement_theta_min 3.043
_cell_volume 3965.47(19)
_computing_molecular_graphics 'Olex2 (Dolomanov et al., 2009)'
_computing_publication_material 'Olex2 (Dolomanov et al., 2009)'
_computing_structure_refinement 'ShelXL (Sheldrick, 2008)'
_diffrn_ambient_temperature 100.15
_diffrn_detector_area_resol_mean 16.0971
_diffrn_measured_fraction_theta_full 0.998
_diffrn_measured_fraction_theta_max 0.998
_diffrn_measurement_device_type 'Xcalibur, Eos, Gemini'
_diffrn_measurement_method '\w scans'
_diffrn_radiation_type MoK\a
_diffrn_radiation_wavelength 0.71073
_diffrn_reflns_av_R_equivalents 0.0299
_diffrn_reflns_av_unetI/netI 0.0382
_diffrn_reflns_laue_measured_fraction_full 0.998
_diffrn_reflns_laue_measured_fraction_max 0.998
_diffrn_reflns_limit_h_max 18
_diffrn_reflns_limit_h_min -18
_diffrn_reflns_limit_k_max 10
_diffrn_reflns_limit_k_min -14
_diffrn_reflns_limit_l_max 26
_diffrn_reflns_limit_l_min -28
_diffrn_reflns_number 20239
_diffrn_reflns_point_group_measured_fraction_full 0.998
_diffrn_reflns_point_group_measured_fraction_max 0.998
_diffrn_reflns_theta_full 25.242
_diffrn_reflns_theta_max 25.999
_diffrn_reflns_theta_min 3.043
_exptl_absorpt_coefficient_mu 2.190
_exptl_absorpt_correction_T_max 0.858
_exptl_absorpt_correction_T_min 0.769
_exptl_absorpt_correction_type multi-scan
_exptl_crystal_colour pink
_exptl_crystal_density_diffrn 2.136
_exptl_crystal_density_method 'not measured'
_exptl_crystal_description block
_exptl_crystal_F_000 2484
_exptl_crystal_size_max 0.15
_exptl_crystal_size_mid 0.1
_exptl_crystal_size_min 0.07
_refine_diff_density_max 0.740
_refine_diff_density_min -0.889
_refine_diff_density_rms 0.153
_refine_ls_extinction_coef .
_refine_ls_extinction_method none
_refine_ls_goodness_of_fit_ref 1.051
_refine_ls_hydrogen_treatment mixed
_refine_ls_matrix_type full
_refine_ls_number_parameters 421
_refine_ls_number_reflns 7784
_refine_ls_number_restraints 22
_refine_ls_restrained_S_all 1.049
_refine_ls_R_factor_all 0.0527
_refine_ls_R_factor_gt 0.0617
_refine_ls_shift/su_max 0.000
_refine_ls_shift/su_mean 0.000
_refine_ls_structure_factor_coef Fsqd
_refine_ls_weighting_details 'w=1/[\s^2^(Fo^2^)+(0.1567P)^2^+459.1487P] where P=(Fo^2^+2Fc^2^)/3'
_refine_ls_weighting_scheme calc
_refine_ls_wR_factor_gt 0.1171
_refine_ls_wR_factor_ref 0.1263
_reflns_Friedel_coverage 0.000
_reflns_friedel_fraction_full .
_reflns_friedel_fraction_max .
_reflns_number_gt 6714
_reflns_number_total 7784
_reflns_threshold_expression 'I > 2\s(I)'
_cod_data_source_file c5cc02947c2.cif
_cod_data_source_block compound6
_cod_original_cell_volume 3965.45(19)
_cod_database_code 7117206
_audit_block_doi 10.5517/cc146zlx
_shelxl_version_number 2013-4
_shelx_space_group_comment
;
The symmetry employed for this shelxl refinement is uniquely defined
by the following loop, which should always be used as a source of
symmetry information in preference to the above space-group names.
They are only intended as comments.
;
_olex2_refinement_description
;
1. Fixed Uiso
 At 1.2 times of:
  All C(H) groups, All O(H) groups
 At 1.5 times of:
  All C(H,H,H) groups, All O(H,H) groups
2. Restrained distances
 H6-H25B
 -2.2 with sigma of 0.01
 O28-H28A = O28-H28B = O25_$1-H25A_$1 = O25_$1-H25B_$1 = O29_$1-H29A_$1 =
 O29_$1-H29B_$1
 0.84 with sigma of 0.02
 O26-H26A = O26-H26B = O27_$3-H27A_$3 = O27_$3-H27B_$3
 0.84 with sigma of 0.02
 O28-H28A = O25_$1-H25B_$1
 0.82 with sigma of 0.02
 O9-H9
 0.9 with sigma of 0.02
 H6-H25A
 2 with sigma of 0.01
 H6-H30A
 2 with sigma of 0.01
 Mo3-H9
 2.2 with sigma of 0.01
 H28A-H28B = H25A_$1-H25B_$1 = H29A_$1-H29B_$1 = H26A_$1-H26B_$1 = H27A_$2-
 H27B_$2
 1.35 with sigma of 0.02
3. Uiso/Uaniso restraints and constraints
Uanis(O9) \\sim Ueq: with sigma of 0.01 and sigma for terminal atoms of 0.02
Uanis(O2) \\sim Ueq: with sigma of 0.001 and sigma for terminal atoms of 0.002
4.a Free rotating group:
 O30(H30A,H30B)
4.b Ternary CH refined with riding coordinates:
 O1(H1), O2(H2), O3(H3), O4(H4), O5(H5), O6(H6)
4.c Idealised Me refined as rotating group:
 C5(H5A,H5B,H5C), C7(H7A,H7B,H7C), C6(H6A,H6B,H6C), C8(H8A,H8B,H8C), C3(H3A,
 H3B,H3C), C2(H2A,H2B,H2C), C4(H4A,H4B,H4C), C1(H1A,H1B,H1C)
;

loop_
_space_group_symop_operation_xyz
'x, y, z'
'-x+1/2, y+1/2, -z+1/2'
'-x, -y, -z'
'x-1/2, -y-1/2, z-1/2'

loop_
_atom_site_label
_atom_site_type_symbol
_atom_site_fract_x
_atom_site_fract_y
_atom_site_fract_z
_atom_site_U_iso_or_equiv
_atom_site_adp_type
_atom_site_occupancy
_atom_site_site_symmetry_order
_atom_site_calc_flag
_atom_site_refinement_flags_posn
_atom_site_refinement_flags_adp
_atom_site_refinement_flags_occupancy
_atom_site_disorder_assembly
_atom_site_disorder_group
Mo1 Mo 0.35587(9) 0.89649(11) 0.22675(6) 0.0064(3) Uani 1 1 d . . . . .
Mo2 Mo 0.34402(9) 0.83412(13) 0.08263(6) 0.0106(4) Uani 1 1 d . . . . .
Mo3 Mo 0.14385(9) 0.77037(12) 0.00512(6) 0.0085(3) Uani 1 1 d D . . . .
Mo4 Mo -0.03798(9) 0.76222(12) 0.07038(6) 0.0080(3) Uani 1 1 d D . . . .
Mo5 Mo -0.02335(9) 0.81162(12) 0.21470(6) 0.0076(3) Uani 1 1 d . . . . .
Mo6 Mo 0.17134(9) 0.89317(12) 0.29199(6) 0.0069(3) Uani 1 1 d . . . . .
Cr1 Cr 0.16047(16) 0.8221(2) 0.14922(10) 0.0045(5) Uani 1 1 d . . . . .
O1 O 0.2054(7) 0.9513(10) 0.2002(5) 0.008(2) Uani 1 1 d . . . . .
H1 H 0.1915 1.0325 0.1867 0.010 Uiso 1 1 calc R . . . .
O2 O 0.1949(7) 0.9014(9) 0.0790(5) 0.006(2) Uani 1 1 d . U . . .
H2 H 0.1818 0.9858 0.0729 0.007 Uiso 1 1 calc R . . . .
O3 O 0.0387(7) 0.8922(10) 0.1358(5) 0.009(2) Uani 1 1 d . . . . .
H3 H 0.0323 0.9772 0.1279 0.011 Uiso 1 1 calc R . . . .
O4 O 0.1229(8) 0.7576(10) 0.2211(5) 0.009(2) Uani 1 1 d . . . . .
H4 H 0.1349 0.6895 0.2287 0.011 Uiso 1 1 calc R . . . .
O5 O 0.2837(7) 0.7609(10) 0.1625(5) 0.009(2) Uani 1 1 d . . . . .
H5 H 0.2910 0.6920 0.1705 0.011 Uiso 1 1 calc R . . . .
O6 O 0.1100(7) 0.7050(10) 0.0924(5) 0.010(2) Uani 1 1 d . . . . .
H6 H 0.1198 0.6383 0.1004 0.013 Uiso 1 1 calc DR . . . .
O7 O 0.3643(8) 0.9437(10) 0.1470(5) 0.011(2) Uani 1 1 d . . . . .
O8 O 0.2636(8) 0.7251(10) 0.0396(5) 0.012(2) Uani 1 1 d . . . . .
O9 O 0.0207(7) 0.8673(10) 0.0091(6) 0.059(5) Uani 1 1 d D U . . .
O10 O -0.0399(8) 0.7041(10) 0.1499(5) 0.011(2) Uani 1 1 d . . . . .
O11 O 0.0506(8) 0.9325(10) 0.2564(5) 0.011(2) Uani 1 1 d . . . . .
O12 O 0.2854(8) 0.8284(10) 0.2822(5) 0.009(2) Uani 1 1 d . . . . .
O13 O 0.4495(8) 0.8144(10) 0.2445(5) 0.012(2) Uani 1 1 d . . . . .
O14 O 0.3818(8) 1.0263(10) 0.2625(5) 0.014(2) Uani 1 1 d . . . . .
O15 O 0.4384(8) 0.7516(11) 0.0949(5) 0.016(3) Uani 1 1 d . . . . .
O16 O 0.3611(9) 0.9272(12) 0.0278(5) 0.018(3) Uani 1 1 d . . . . .
O17 O 0.1687(9) 0.8642(11) -0.0473(5) 0.016(3) Uani 1 1 d . . . . .
O18 O 0.1103(8) 0.6464(11) -0.0322(5) 0.014(2) Uani 1 1 d . . . . .
O19 O -0.0725(8) 0.6386(10) 0.0331(5) 0.014(2) Uani 1 1 d . . . . .
O20 O -0.1294(8) 0.8510(10) 0.0636(5) 0.011(2) Uani 1 1 d . . . . .
O21 O -0.0371(8) 0.7204(10) 0.2714(5) 0.011(2) Uani 1 1 d . . . . .
O22 O -0.1202(8) 0.8898(10) 0.2004(5) 0.014(2) Uani 1 1 d . . . . .
O23 O 0.1480(8) 0.8131(11) 0.3514(5) 0.013(2) Uani 1 1 d . . . . .
O24 O 0.2028(8) 1.0267(11) 0.3207(5) 0.015(2) Uani 1 1 d . . . . .
O28 O -0.0022(9) 0.9019(12) 0.4211(6) 0.020(3) Uani 1 1 d D . . . .
H28A H -0.045(9) 0.861(17) 0.406(8) 0.029 Uiso 1 1 d DR . . . .
H28B H 0.033(10) 0.91(2) 0.396(6) 0.029 Uiso 1 1 d DR . . . .
O25 O 0.1355(10) 0.4764(11) 0.0818(6) 0.020(3) Uani 1 1 d D . . . .
H25A H 0.181(6) 0.484(4) 0.107(6) 0.030 Uiso 1 1 d DR . . . .
H25B H 0.095(7) 0.450(2) 0.099(6) 0.030 Uiso 1 1 d DR . . . .
O29 O -0.0548(8) 1.1196(11) 0.2760(5) 0.014(2) Uani 1 1 d D . . . .
H29A H -0.025(13) 1.180(11) 0.285(7) 0.021 Uiso 1 1 d DR . . . .
H29B H -0.060(14) 1.113(16) 0.2392(18) 0.021 Uiso 1 1 d DR . . . .
O26 O -0.0398(11) 0.4649(14) 0.1419(7) 0.032(4) Uani 1 1 d D . . . .
H26A H -0.036(15) 0.45(2) 0.107(3) 0.049 Uiso 1 1 d DR . . . .
H26B H 0.009(9) 0.45(2) 0.162(8) 0.049 Uiso 1 1 d DR . . . .
O30 O 0.4283(10) 1.1371(13) 0.0914(6) 0.026(3) Uani 1 1 d . . . . .
H30A H 0.4235 1.2107 0.0985 0.040 Uiso 1 1 d DG . . . .
H30B H 0.4590 1.1034 0.1215 0.040 Uiso 1 1 d G . . . .
O27 O -0.1923(9) 0.3952(11) 0.1884(6) 0.019(3) Uani 1 1 d D . . . .
H27A H -0.205(13) 0.385(19) 0.222(4) 0.029 Uiso 1 1 d DR . . . .
H27B H -0.231(11) 0.442(15) 0.171(7) 0.029 Uiso 1 1 d DR . . . .
C5 C 0.2631(10) 1.0183(13) -0.1114(6) 0.005(3) Uiso 1 1 d . . . . .
H5A H 0.2293 1.0742 -0.1379 0.008 Uiso 1 1 calc GR . . . .
H5B H 0.2996 1.0599 -0.0795 0.008 Uiso 1 1 calc GR . . . .
H5C H 0.2215 0.9665 -0.0951 0.008 Uiso 1 1 calc GR . . . .
C7 C 0.2605(12) 0.9011(16) -0.2007(8) 0.016(4) Uiso 1 1 d . . . . .
H7A H 0.2115 0.8561 -0.1882 0.024 Uiso 1 1 calc GR . . . .
H7B H 0.2953 0.8516 -0.2237 0.024 Uiso 1 1 calc GR . . . .
H7C H 0.2358 0.9667 -0.2248 0.024 Uiso 1 1 calc GR . . . .
N2 N 0.3233(11) 0.9479(15) -0.1449(8) 0.024(4) Uiso 1 1 d . . . . .
C6 C 0.3586(14) 0.8431(18) -0.1046(9) 0.026(4) Uiso 1 1 d . . . . .
H6A H 0.3118 0.8179 -0.0819 0.039 Uiso 1 1 calc GR . . . .
H6B H 0.4117 0.8671 -0.0777 0.039 Uiso 1 1 calc GR . . . .
H6C H 0.3744 0.7787 -0.1290 0.039 Uiso 1 1 calc GR . . . .
C8 C 0.3953(13) 1.0283(18) -0.1640(9) 0.023(4) Uiso 1 1 d . . . . .
H8A H 0.3671 1.0997 -0.1807 0.034 Uiso 1 1 calc GR . . . .
H8B H 0.4253 0.9891 -0.1936 0.034 Uiso 1 1 calc GR . . . .
H8C H 0.4394 1.0474 -0.1299 0.034 Uiso 1 1 calc GR . . . .
C3 C 0.4328(9) 0.3850(13) -0.0429(6) 0.004(3) Uiso 1 1 d . . . . .
H3A H 0.4551 0.3991 -0.0014 0.006 Uiso 1 1 calc GR . . . .
H3B H 0.4489 0.4505 -0.0664 0.006 Uiso 1 1 calc GR . . . .
H3C H 0.4598 0.3138 -0.0557 0.006 Uiso 1 1 calc GR . . . .
C2 C 0.3126(11) 0.2685(14) -0.0129(7) 0.011(3) Uiso 1 1 d . . . . .
H2A H 0.3474 0.2009 -0.0221 0.017 Uiso 1 1 calc GR . . . .
H2B H 0.2485 0.2505 -0.0212 0.017 Uiso 1 1 calc GR . . . .
H2C H 0.3282 0.2879 0.0288 0.017 Uiso 1 1 calc GR . . . .
C4 C 0.3012(11) 0.3537(15) -0.1161(7) 0.013(3) Uiso 1 1 d . . . . .
H4A H 0.3200 0.4194 -0.1385 0.020 Uiso 1 1 calc GR . . . .
H4B H 0.2357 0.3479 -0.1225 0.020 Uiso 1 1 calc GR . . . .
H4C H 0.3271 0.2820 -0.1292 0.020 Uiso 1 1 calc GR . . . .
N1 N 0.3339(11) 0.3721(14) -0.0506(7) 0.020(3) Uiso 1 1 d . . . . .
C1 C 0.2935(12) 0.4820(15) -0.0287(8) 0.015(3) Uiso 1 1 d . . . . .
H1A H 0.3190 0.4958 0.0123 0.022 Uiso 1 1 calc GR . . . .
H1B H 0.2285 0.4729 -0.0315 0.022 Uiso 1 1 calc GR . . . .
H1C H 0.3071 0.5479 -0.0528 0.022 Uiso 1 1 calc GR . . . .
H9 H 0.060(4) 0.927(2) 0.007(9) 0.018 Uiso 1 1 d DR . . . .

loop_
_atom_site_aniso_label
_atom_site_aniso_U_11
_atom_site_aniso_U_22
_atom_site_aniso_U_33
_atom_site_aniso_U_23
_atom_site_aniso_U_13
_atom_site_aniso_U_12
Mo1 0.0071(6) 0.0057(7) 0.0057(6) -0.0004(5) -0.0011(5) 0.0000(5)
Mo2 0.0096(7) 0.0151(7) 0.0074(7) -0.0020(5) 0.0025(5) 0.0003(5)
Mo3 0.0115(7) 0.0087(7) 0.0048(6) -0.0016(5) -0.0003(5) 0.0008(5)
Mo4 0.0090(7) 0.0067(7) 0.0073(7) -0.0006(5) -0.0018(5) -0.0010(5)
Mo5 0.0078(7) 0.0077(7) 0.0073(7) 0.0002(5) 0.0007(5) -0.0009(5)
Mo6 0.0091(7) 0.0062(7) 0.0051(6) -0.0003(5) -0.0003(5) 0.0002(5)
Cr1 0.0060(12) 0.0034(11) 0.0037(11) -0.0008(9) -0.0005(9) 0.0004(9)
O1 0.006(5) 0.009(5) 0.009(5) 0.001(4) 0.003(4) 0.002(4)
O2 0.006(2) 0.006(2) 0.006(2) 0.0000(10) 0.0004(10) -0.0004(10)
O3 0.010(5) 0.014(6) 0.002(5) 0.002(4) -0.001(4) 0.003(4)
O4 0.012(5) 0.009(5) 0.006(5) -0.001(4) -0.001(4) 0.003(4)
O5 0.010(5) 0.008(5) 0.007(5) 0.002(4) -0.003(4) -0.002(4)
O6 0.006(5) 0.010(6) 0.014(6) -0.001(4) -0.001(4) 0.000(4)
O7 0.011(5) 0.011(6) 0.011(6) -0.002(5) 0.003(4) -0.001(4)
O8 0.015(6) 0.008(6) 0.012(6) -0.006(4) 0.002(5) 0.003(5)
O9 0.044(7) 0.085(9) 0.051(8) -0.031(7) 0.022(6) -0.033(7)
O10 0.013(6) 0.005(5) 0.014(6) 0.001(4) 0.003(5) -0.001(4)
O11 0.010(5) 0.013(6) 0.010(5) -0.002(5) -0.001(4) 0.004(5)
O12 0.012(5) 0.007(5) 0.006(5) 0.000(4) -0.002(4) -0.003(4)
O13 0.014(6) 0.009(6) 0.014(6) -0.003(5) 0.000(5) 0.003(5)
O14 0.022(6) 0.004(5) 0.016(6) -0.003(5) -0.001(5) -0.002(5)
O15 0.016(6) 0.020(7) 0.012(6) -0.006(5) 0.002(5) 0.002(5)
O16 0.022(7) 0.026(7) 0.007(6) -0.001(5) 0.002(5) -0.008(6)
O17 0.021(6) 0.013(6) 0.015(6) 0.005(5) 0.001(5) 0.000(5)
O18 0.019(6) 0.016(6) 0.007(5) -0.003(5) -0.002(5) -0.001(5)
O19 0.021(6) 0.008(6) 0.012(6) 0.001(5) 0.000(5) -0.003(5)
O20 0.015(6) 0.008(5) 0.010(5) 0.001(4) -0.001(4) 0.000(4)
O21 0.009(5) 0.014(6) 0.010(6) 0.000(5) 0.005(4) -0.003(5)
O22 0.013(6) 0.012(6) 0.017(6) -0.002(5) 0.000(5) 0.001(5)
O23 0.013(6) 0.018(6) 0.008(6) 0.003(5) 0.002(5) -0.001(5)
O24 0.015(6) 0.013(6) 0.016(6) -0.004(5) -0.001(5) 0.000(5)
O28 0.012(6) 0.024(7) 0.024(7) -0.003(6) 0.006(5) 0.001(5)
O25 0.034(8) 0.011(6) 0.013(6) 0.000(5) -0.006(5) -0.005(6)
O29 0.013(6) 0.014(6) 0.014(6) 0.000(5) -0.004(5) 0.000(5)
O26 0.041(9) 0.024(8) 0.027(8) 0.004(7) -0.013(7) 0.000(7)
O30 0.041(7) 0.029(7) 0.009(7) 0.005(6) 0.003(6) -0.002(6)
O27 0.031(8) 0.013(6) 0.015(6) 0.004(5) 0.006(6) 0.003(5)

loop_
_atom_type_symbol
_atom_type_description
_atom_type_scat_dispersion_real
_atom_type_scat_dispersion_imag
_atom_type_scat_source
C C 0.0033 0.0016 'International Tables Vol C Tables 4.2.6.8 and 6.1.1.4'
H H 0.0000 0.0000 'International Tables Vol C Tables 4.2.6.8 and 6.1.1.4'
Cr Cr 0.3209 0.6236 'International Tables Vol C Tables 4.2.6.8 and 6.1.1.4'
Mo Mo -1.6832 0.6857 'International Tables Vol C Tables 4.2.6.8 and 6.1.1.4'
N N 0.0061 0.0033 'International Tables Vol C Tables 4.2.6.8 and 6.1.1.4'
O O 0.0106 0.0060 'International Tables Vol C Tables 4.2.6.8 and 6.1.1.4'

loop_
_geom_angle_atom_site_label_1
_geom_angle_atom_site_label_2
_geom_angle_atom_site_label_3
_geom_angle
_geom_angle_site_symmetry_1
_geom_angle_site_symmetry_3
O5 Mo1 O1 70.5(4) . .
O7 Mo1 O1 82.4(4) . .
O7 Mo1 O5 70.9(4) . .
O7 Mo1 O12 148.6(5) . .
O12 Mo1 O1 71.4(4) . .
O12 Mo1 O5 84.0(4) . .
O13 Mo1 O1 161.7(5) . .
O13 Mo1 O5 94.4(5) . .
O13 Mo1 O7 102.7(5) . .
O13 Mo1 O12 97.5(5) . .
O13 Mo1 O14 104.1(6) . .
O14 Mo1 O1 92.1(5) . .
O14 Mo1 O5 160.8(5) . .
O14 Mo1 O7 99.7(5) . .
O14 Mo1 O12 98.3(5) . .
O5 Mo2 O2 70.8(4) . .
O7 Mo2 O2 82.0(4) . .
O7 Mo2 O5 70.7(4) . .
O8 Mo2 O2 70.7(4) . .
O8 Mo2 O5 83.2(5) . .
O8 Mo2 O7 147.2(5) . .
O15 Mo2 O2 162.9(5) . .
O15 Mo2 O5 94.4(5) . .
O15 Mo2 O7 101.5(5) . .
O15 Mo2 O8 99.9(5) . .
O15 Mo2 O16 105.4(6) . .
O16 Mo2 O2 90.6(5) . .
O16 Mo2 O5 158.8(6) . .
O16 Mo2 O7 97.6(6) . .
O16 Mo2 O8 100.4(6) . .
O6 Mo3 O2 70.2(4) . .
O8 Mo3 O2 71.4(4) . .
O8 Mo3 O6 82.0(5) . .
O8 Mo3 O9 150.5(6) . .
O9 Mo3 O2 80.3(5) . .
O9 Mo3 O6 80.4(4) . .
O17 Mo3 O2 91.3(5) . .
O17 Mo3 O6 159.8(5) . .
O17 Mo3 O8 100.1(6) . .
O17 Mo3 O9 88.8(5) . .
O17 Mo3 O18 104.8(6) . .
O18 Mo3 O2 163.1(5) . .
O18 Mo3 O6 94.6(5) . .
O18 Mo3 O8 100.0(5) . .
O18 Mo3 O9 104.9(6) . .
O3 Mo4 O6 70.4(4) . .
O9 Mo4 O3 81.2(6) . .
O9 Mo4 O6 80.2(4) . .
O10 Mo4 O3 71.6(4) . .
O10 Mo4 O6 80.7(5) . .
O10 Mo4 O9 150.8(6) . .
O19 Mo4 O3 163.0(5) . .
O19 Mo4 O6 95.0(5) . .
O19 Mo4 O9 105.4(6) . .
O19 Mo4 O10 98.1(5) . .
O20 Mo4 O3 89.7(5) . .
O20 Mo4 O6 158.9(5) . .
O20 Mo4 O9 90.2(4) . .
O20 Mo4 O10 99.9(5) . .
O20 Mo4 O19 105.7(6) . .
O4 Mo5 O3 70.7(4) . .
O10 Mo5 O3 71.3(4) . .
O10 Mo5 O4 83.8(4) . .
O10 Mo5 O11 147.4(5) . .
O11 Mo5 O3 80.5(5) . .
O11 Mo5 O4 71.5(4) . .
O21 Mo5 O3 159.6(5) . .
O21 Mo5 O4 90.2(5) . .
O21 Mo5 O10 100.3(5) . .
O21 Mo5 O11 100.8(5) . .
O22 Mo5 O3 93.8(5) . .
O22 Mo5 O4 162.0(5) . .
O22 Mo5 O10 100.2(5) . .
O22 Mo5 O11 97.5(5) . .
O22 Mo5 O21 106.2(6) . .
O4 Mo6 O1 69.1(4) . .
O11 Mo6 O1 82.2(4) . .
O11 Mo6 O4 71.0(4) . .
O12 Mo6 O1 72.0(4) . .
O12 Mo6 O4 81.5(4) . .
O12 Mo6 O11 147.6(5) . .
O23 Mo6 O1 164.3(5) . .
O23 Mo6 O4 96.8(5) . .
O23 Mo6 O11 100.1(5) . .
O23 Mo6 O12 99.9(5) . .
O24 Mo6 O1 90.4(5) . .
O24 Mo6 O4 157.7(5) . .
O24 Mo6 O11 98.4(5) . .
O24 Mo6 O12 101.0(5) . .
O24 Mo6 O23 104.5(6) . .
O1 Cr1 O2 91.7(5) . .
O1 Cr1 O3 91.0(5) . .
O1 Cr1 O4 84.3(5) . .
O1 Cr1 O5 86.6(5) . .
O2 Cr1 O3 91.6(5) . .
O4 Cr1 O2 174.8(5) . .
O4 Cr1 O3 85.1(5) . .
O4 Cr1 O5 96.4(5) . .
O5 Cr1 O2 86.7(5) . .
O5 Cr1 O3 177.0(5) . .
O6 Cr1 O1 174.1(5) . .
O6 Cr1 O2 84.0(5) . .
O6 Cr1 O3 85.0(5) . .
O6 Cr1 O4 99.7(5) . .
O6 Cr1 O5 97.2(5) . .
Mo1 O1 H1 119.1 . .
Mo6 O1 Mo1 90.9(4) . .
Mo6 O1 H1 119.1 . .
Cr1 O1 Mo1 101.0(5) . .
Cr1 O1 Mo6 102.8(5) . .
Cr1 O1 H1 119.1 . .
Mo2 O2 H2 119.5 . .
Mo3 O2 Mo2 91.6(4) . .
Mo3 O2 H2 119.5 . .
Cr1 O2 Mo2 100.2(4) . .
Cr1 O2 Mo3 101.5(4) . .
Cr1 O2 H2 119.5 . .
Mo4 O3 Mo5 91.7(4) . .
Mo4 O3 H3 119.3 . .
Mo5 O3 H3 119.3 . .
Cr1 O3 Mo4 101.7(5) . .
Cr1 O3 Mo5 100.3(4) . .
Cr1 O3 H3 119.4 . .
Mo5 O4 Mo6 93.9(4) . .
Mo5 O4 H4 117.4 . .
Mo6 O4 H4 117.4 . .
Cr1 O4 Mo5 103.5(5) . .
Cr1 O4 Mo6 103.8(5) . .
Cr1 O4 H4 117.4 . .
Mo1 O5 Mo2 93.4(4) . .
Mo1 O5 H5 118.4 . .
Mo2 O5 H5 118.4 . .
Cr1 O5 Mo1 101.9(5) . .
Cr1 O5 Mo2 102.3(5) . .
Cr1 O5 H5 118.4 . .
Mo3 O6 Mo4 92.4(4) . .
Mo3 O6 H6 117.8 . .
Mo4 O6 H6 117.8 . .
Cr1 O6 Mo3 104.3(5) . .
Cr1 O6 Mo4 102.8(5) . .
Cr1 O6 H6 117.8 . .
Mo1 O7 Mo2 121.1(6) . .
Mo2 O8 Mo3 121.2(6) . .
Mo3 O9 H9 79.6(9) . .
Mo4 O9 Mo3 99.9(3) . .
Mo4 O9 H9 143(10) . .
Mo5 O10 Mo4 119.1(6) . .
Mo6 O11 Mo5 118.5(6) . .
Mo6 O12 Mo1 120.3(6) . .
H28A O28 H28B 107(3) . .
H25A O25 H25B 108(3) . .
H29A O29 H29B 107(4) . .
H26A O26 H26B 107(4) . .
H30A O30 H30B 109.4 . .
H27A O27 H27B 107(4) . .
H5A C5 H5B 109.5 . .
H5A C5 H5C 109.5 . .
H5B C5 H5C 109.5 . .
N2 C5 H5A 109.7 . .
N2 C5 H5B 109.3 . .
N2 C5 H5C 109.5 . .
H7A C7 H7B 109.5 . .
H7A C7 H7C 109.5 . .
H7B C7 H7C 109.5 . .
N2 C7 H7A 109.3 . .
N2 C7 H7B 109.6 . .
N2 C7 H7C 109.5 . .
C5 N2 C7 105.4(13) . .
C5 N2 C6 106.8(14) . .
C5 N2 C8 108.7(14) . .
C7 N2 C6 109.4(15) . .
C8 N2 C7 109.9(14) . .
C8 N2 C6 116.0(15) . .
N2 C6 H6A 109.5 . .
N2 C6 H6B 109.5 . .
N2 C6 H6C 109.5 . .
H6A C6 H6B 109.5 . .
H6A C6 H6C 109.5 . .
H6B C6 H6C 109.5 . .
N2 C8 H8A 109.5 . .
N2 C8 H8B 109.6 . .
N2 C8 H8C 109.4 . .
H8A C8 H8B 109.5 . .
H8A C8 H8C 109.5 . .
H8B C8 H8C 109.5 . .
H3A C3 H3B 109.5 . .
H3A C3 H3C 109.5 . .
H3B C3 H3C 109.5 . .
N1 C3 H3A 109.5 . .
N1 C3 H3B 109.4 . .
N1 C3 H3C 109.5 . .
H2A C2 H2B 109.5 . .
H2A C2 H2C 109.5 . .
H2B C2 H2C 109.5 . .
N1 C2 H2A 109.5 . .
N1 C2 H2B 109.5 . .
N1 C2 H2C 109.4 . .
H4A C4 H4B 109.5 . .
H4A C4 H4C 109.5 . .
H4B C4 H4C 109.5 . .
N1 C4 H4A 109.4 . .
N1 C4 H4B 109.4 . .
N1 C4 H4C 109.6 . .
C3 N1 C2 107.3(13) . .
C3 N1 C4 108.0(13) . .
C3 N1 C1 108.6(13) . .
C4 N1 C2 112.6(14) . .
C1 N1 C2 109.6(13) . .
C1 N1 C4 110.6(14) . .
N1 C1 H1A 109.4 . .
N1 C1 H1B 109.5 . .
N1 C1 H1C 109.5 . .
H1A C1 H1B 109.5 . .
H1A C1 H1C 109.5 . .
H1B C1 H1C 109.5 . .

loop_
_geom_bond_atom_site_label_1
_geom_bond_atom_site_label_2
_geom_bond_distance
_geom_bond_site_symmetry_2
Mo1 O1 2.352(11) .
Mo1 O5 2.315(11) .
Mo1 O7 1.937(12) .
Mo1 O12 1.939(11) .
Mo1 O13 1.702(12) .
Mo1 O14 1.727(11) .
Mo2 O2 2.369(11) .
Mo2 O5 2.323(11) .
Mo2 O7 1.939(12) .
Mo2 O8 1.921(12) .
Mo2 O15 1.702(13) .
Mo2 O16 1.704(13) .
Mo3 O2 2.324(11) .
Mo3 O6 2.271(12) .
Mo3 O8 1.939(12) .
Mo3 O9 2.182(7) .
Mo3 O17 1.701(12) .
Mo3 O18 1.708(12) .
Mo4 O3 2.316(11) .
Mo4 O6 2.314(11) .
Mo4 O9 2.143(7) .
Mo4 O10 1.954(12) .
Mo4 O19 1.708(12) .
Mo4 O20 1.707(12) .
Mo5 O3 2.350(11) .
Mo5 O4 2.276(11) .
Mo5 O10 1.929(12) .
Mo5 O11 1.951(12) .
Mo5 O21 1.711(12) .
Mo5 O22 1.709(12) .
Mo6 O1 2.343(11) .
Mo6 O4 2.304(11) .
Mo6 O11 1.943(11) .
Mo6 O12 1.917(12) .
Mo6 O23 1.727(12) .
Mo6 O24 1.717(12) .
Cr1 O1 1.958(12) .
Cr1 O2 1.989(11) .
Cr1 O3 1.990(11) .
Cr1 O4 1.969(12) .
Cr1 O5 1.971(12) .
Cr1 O6 1.959(12) .
O1 H1 1.0000 .
O2 H2 1.0000 .
O3 H3 1.0000 .
O4 H4 0.8200 .
O5 H5 0.8200 .
O6 H6 0.8000 .
O9 H9 0.92(2) .
O28 H28A 0.836(16) .
O28 H28B 0.84(2) .
O25 H25A 0.84(2) .
O25 H25B 0.831(14) .
O29 H29A 0.84(2) .
O29 H29B 0.84(2) .
O26 H26A 0.84(2) .
O26 H26B 0.84(2) .
O30 H30A 0.8699 .
O30 H30B 0.8702 .
O27 H27A 0.84(2) .
O27 H27B 0.84(2) .
C5 H5A 0.9800 .
C5 H5B 0.9800 .
C5 H5C 0.9800 .
C5 N2 1.51(2) .
C7 H7A 0.9800 .
C7 H7B 0.9800 .
C7 H7C 0.9800 .
C7 N2 1.58(2) .
N2 C6 1.57(3) .
N2 C8 1.54(3) .
C6 H6A 0.9801 .
C6 H6B 0.9801 .
C6 H6C 0.9801 .
C8 H8A 0.9801 .
C8 H8B 0.9801 .
C8 H8C 0.9801 .
C3 H3A 0.9800 .
C3 H3B 0.9800 .
C3 H3C 0.9800 .
C3 N1 1.49(2) .
C2 H2A 0.9800 .
C2 H2B 0.9800 .
C2 H2C 0.9800 .
C2 N1 1.54(2) .
C4 H4A 0.9800 .
C4 H4B 0.9800 .
C4 H4C 0.9800 .
C4 N1 1.53(2) .
N1 C1 1.52(2) .
C1 H1A 0.9800 .
C1 H1B 0.9800 .
C1 H1C 0.9800 .
